data_4065723
loop_
_publ_author_name
'Li, Danfeng'
'Li, Shihui'
'Cui, Dongmei'
'Zhang, Xuequan'

_publ_section_title
;
 \b-Diketiminato Rare-Earth Metal Complexes. Structures, Catalysis, and
 Active Species for Highlycis-1,4-Selective Polymerization of Isoprene
;
_journal_issue 9
_journal_name_full Organometallics
_journal_page_first 2186
_journal_paper_doi 10.1021/om100100r
_journal_volume 29
_journal_year 2010
_chemical_formula_sum 'C29 H41 Cl2 N2 O2 Si0 Y'
_chemical_formula_weight 609.45
_chemical_name_systematic
; 
 ? 
;
_space_group_IT_number 61
_symmetry_cell_setting orthorhombic
_symmetry_space_group_name_Hall '-P 2ac 2ab'
_symmetry_space_group_name_H-M 'P b c a'
_atom_sites_solution_hydrogens geom
_atom_sites_solution_primary direct
_atom_sites_solution_secondary difmap
_audit_creation_method SHELXL-97
_cell_angle_alpha 90.00
_cell_angle_beta 90.00
_cell_angle_gamma 90.00
_cell_formula_units_Z 8
_cell_length_a 18.9721(12)
_cell_length_b 14.9681(9)
_cell_length_c 21.0475(13)
_cell_measurement_temperature 186.5(2)
_cell_volume 5977.0(6)
_computing_structure_refinement 'SHELXL-97 (Sheldrick, 1997)'
_computing_structure_solution 'SHELXS-97 (Sheldrick, 1990)'
_diffrn_ambient_temperature 186.5(2)
_diffrn_measured_fraction_theta_full 0.999
_diffrn_measured_fraction_theta_max 0.999
_diffrn_radiation_monochromator graphite
_diffrn_radiation_source 'fine-focus sealed tube'
_diffrn_radiation_type MoK\a
_diffrn_radiation_wavelength 0.71073
_diffrn_reflns_av_R_equivalents 0.0437
_diffrn_reflns_av_sigmaI/netI 0.0340
_diffrn_reflns_limit_h_max 23
_diffrn_reflns_limit_h_min -14
_diffrn_reflns_limit_k_max 18
_diffrn_reflns_limit_k_min -18
_diffrn_reflns_limit_l_max 22
_diffrn_reflns_limit_l_min -25
_diffrn_reflns_number 31097
_diffrn_reflns_theta_full 25.70
_diffrn_reflns_theta_max 25.70
_diffrn_reflns_theta_min 1.94
_exptl_absorpt_coefficient_mu 2.158
_exptl_absorpt_correction_T_max 0.7668
_exptl_absorpt_correction_T_min 0.6722
_exptl_absorpt_correction_type multi-scan
_exptl_crystal_density_diffrn 1.355
_exptl_crystal_density_method 'not measured'
_exptl_crystal_F_000 2544
_exptl_crystal_size_max 0.20
_exptl_crystal_size_mid 0.16
_exptl_crystal_size_min 0.13
_refine_diff_density_max 0.498
_refine_diff_density_min -0.238
_refine_diff_density_rms 0.065
_refine_ls_extinction_method none
_refine_ls_goodness_of_fit_ref 1.024
_refine_ls_hydrogen_treatment constr
_refine_ls_matrix_type full
_refine_ls_number_parameters 331
_refine_ls_number_reflns 5688
_refine_ls_number_restraints 0
_refine_ls_restrained_S_all 1.024
_refine_ls_R_factor_all 0.0556
_refine_ls_R_factor_gt 0.0328
_refine_ls_shift/su_max 0.001
_refine_ls_shift/su_mean 0.000
_refine_ls_structure_factor_coef Fsqd
_refine_ls_weighting_details 'calc w=1/[\s^2^(Fo^2^)+(0.0413P)^2^+3.2126P] where P=(Fo^2^+2Fc^2^)/3'
_refine_ls_weighting_scheme calc
_refine_ls_wR_factor_gt 0.0749
_refine_ls_wR_factor_ref 0.0843
_reflns_number_gt 4266
_reflns_number_total 5688
_reflns_threshold_expression >2sigma(I)
_cod_data_source_file om100100r_si_001.cif
_cod_data_source_block 6
_cod_depositor_comments
;
The following automatic conversions were performed:

'_exptl_absorpt_correction_type' value 'Multi-scan' changed to
'multi-scan' according to
/home/saulius/struct/CIF-dictionaries/cif_core.dic dictionary named
'cif_core.dic' version 2.4.1 from 2010-06-29.

Automatic conversion script
Id: cif_fix_values 1715 2011-07-08 13:25:40Z adriana 
;
_cod_original_sg_symbol_H-M Pbca
_cod_database_code 4065723

loop_
_symmetry_equiv_pos_as_xyz
'x, y, z'
'-x+1/2, -y, z+1/2'
'-x, y+1/2, -z+1/2'
'x+1/2, -y+1/2, -z'
'-x, -y, -z'
'x-1/2, y, -z-1/2'
'x, -y-1/2, z-1/2'
'-x-1/2, y-1/2, z'

loop_
_atom_site_label
_atom_site_type_symbol
_atom_site_fract_x
_atom_site_fract_y
_atom_site_fract_z
_atom_site_U_iso_or_equiv
_atom_site_adp_type
_atom_site_occupancy
_atom_site_symmetry_multiplicity
_atom_site_calc_flag
_atom_site_refinement_flags
Y Y 0.099285(13) 0.170921(15) 0.351827(11) 0.02263(8) Uani 1 1 d .
Cl1 Cl 0.11961(4) 0.01538(4) 0.40133(3) 0.03441(17) Uani 1 1 d .
C3 C 0.23845(14) 0.32740(17) 0.39131(13) 0.0300(6) Uani 1 1 d .
H3 H 0.2646 0.3799 0.3929 0.036 Uiso 1 1 calc R
O2 O -0.01927(10) 0.15356(12) 0.38845(9) 0.0317(4) Uani 1 1 d .
C4 C 0.18808(14) 0.31792(16) 0.43896(12) 0.0275(6) Uani 1 1 d .
C14 C 0.09576(14) 0.24460(17) 0.49584(12) 0.0263(6) Uani 1 1 d .
N2 N 0.13674(11) 0.25701(13) 0.43873(10) 0.0255(5) Uani 1 1 d .
N1 N 0.21670(11) 0.19868(13) 0.32517(10) 0.0251(5) Uani 1 1 d .
C19 C 0.11846(15) 0.18127(17) 0.54090(13) 0.0301(6) Uani 1 1 d .
C2 C 0.25546(14) 0.26944(17) 0.34131(13) 0.0282(6) Uani 1 1 d .
C7 C 0.28889(14) 0.06477(18) 0.31035(13) 0.0299(6) Uani 1 1 d .
C13 C 0.30816(15) 0.06707(19) 0.37942(14) 0.0384(7) Uani 1 1 d .
H13A H 0.3386 0.0176 0.3890 0.058 Uiso 1 1 calc R
H13B H 0.2662 0.0630 0.4047 0.058 Uiso 1 1 calc R
H13C H 0.3321 0.1220 0.3888 0.058 Uiso 1 1 calc R
C6 C 0.24736(14) 0.13279(17) 0.28325(13) 0.0275(6) Uani 1 1 d .
C22 C 0.09009(16) -0.00489(17) 0.24655(14) 0.0370(7) Uani 1 1 d .
H22A H 0.0636 -0.0490 0.2704 0.044 Uiso 1 1 calc R
H22B H 0.1397 -0.0112 0.2566 0.044 Uiso 1 1 calc R
C29 C -0.04025(16) 0.0953(2) 0.44105(14) 0.0383(7) Uani 1 1 d .
H29A H -0.0111 0.1064 0.4781 0.046 Uiso 1 1 calc R
H29B H -0.0355 0.0330 0.4291 0.046 Uiso 1 1 calc R
C18 C 0.07482(17) 0.1623(2) 0.59193(14) 0.0383(7) Uani 1 1 d .
H18 H 0.0890 0.1200 0.6217 0.046 Uiso 1 1 calc R
C16 C -0.00941(16) 0.2685(2) 0.55649(14) 0.0403(7) Uani 1 1 d .
H16 H -0.0523 0.2974 0.5623 0.048 Uiso 1 1 calc R
C5 C 0.19583(16) 0.37918(18) 0.49612(13) 0.0371(7) Uani 1 1 d .
H5A H 0.1516 0.4081 0.5045 0.056 Uiso 1 1 calc R
H5B H 0.2311 0.4235 0.4874 0.056 Uiso 1 1 calc R
H5C H 0.2096 0.3447 0.5325 0.056 Uiso 1 1 calc R
C10 C 0.25709(16) 0.0626(2) 0.18144(15) 0.0391(7) Uani 1 1 d .
H10 H 0.2471 0.0615 0.1382 0.047 Uiso 1 1 calc R
C11 C 0.23276(14) 0.13393(18) 0.21822(13) 0.0312(6) Uani 1 1 d .
C12 C 0.19328(17) 0.2093(2) 0.18716(14) 0.0426(8) Uani 1 1 d .
H12A H 0.1519 0.2228 0.2115 0.064 Uiso 1 1 calc R
H12B H 0.1798 0.1920 0.1449 0.064 Uiso 1 1 calc R
H12C H 0.2230 0.2611 0.1852 0.064 Uiso 1 1 calc R
C15 C 0.03237(15) 0.29126(18) 0.50445(13) 0.0314(6) Uani 1 1 d .
C8 C 0.31173(15) -0.00463(18) 0.27146(15) 0.0380(7) Uani 1 1 d .
H8 H 0.3384 -0.0507 0.2888 0.046 Uiso 1 1 calc R
C23 C 0.07758(18) -0.0156(2) 0.17593(15) 0.0445(8) Uani 1 1 d .
H23A H 0.0709 -0.0779 0.1647 0.053 Uiso 1 1 calc R
H23B H 0.1166 0.0085 0.1515 0.053 Uiso 1 1 calc R
C9 C 0.29540(16) -0.0060(2) 0.20767(15) 0.0421(8) Uani 1 1 d .
H9 H 0.3103 -0.0534 0.1824 0.051 Uiso 1 1 calc R
C27 C -0.13142(16) 0.2014(2) 0.41720(16) 0.0465(8) Uani 1 1 d .
H27A H -0.1803 0.2042 0.4039 0.056 Uiso 1 1 calc R
H27B H -0.1201 0.2546 0.4415 0.056 Uiso 1 1 calc R
C28 C -0.11692(16) 0.1176(3) 0.45507(16) 0.0526(9) Uani 1 1 d .
H28A H -0.1477 0.0694 0.4417 0.063 Uiso 1 1 calc R
H28B H -0.1239 0.1282 0.5001 0.063 Uiso 1 1 calc R
C17 C 0.01117(18) 0.2043(2) 0.59948(14) 0.0440(8) Uani 1 1 d .
H17 H -0.0179 0.1896 0.6335 0.053 Uiso 1 1 calc R
C1 C 0.32328(16) 0.2884(2) 0.30615(15) 0.0425(8) Uani 1 1 d .
H1A H 0.3552 0.2393 0.3118 0.064 Uiso 1 1 calc R
H1B H 0.3442 0.3420 0.3225 0.064 Uiso 1 1 calc R
H1C H 0.3134 0.2958 0.2617 0.064 Uiso 1 1 calc R
C25 C 0.0087(2) 0.1050(3) 0.21642(17) 0.0646(11) Uani 1 1 d .
H25A H 0.0147 0.1644 0.1990 0.078 Uiso 1 1 calc R
H25B H -0.0364 0.1026 0.2381 0.078 Uiso 1 1 calc R
C20 C 0.18942(16) 0.13649(19) 0.53421(14) 0.0379(7) Uani 1 1 d .
H20A H 0.1995 0.1029 0.5720 0.057 Uiso 1 1 calc R
H20B H 0.2252 0.1811 0.5282 0.057 Uiso 1 1 calc R
H20C H 0.1887 0.0970 0.4983 0.057 Uiso 1 1 calc R
C26 C -0.08323(15) 0.1914(2) 0.36132(15) 0.0414(8) Uani 1 1 d .
H26A H -0.1034 0.1516 0.3298 0.050 Uiso 1 1 calc R
H26B H -0.0738 0.2488 0.3417 0.050 Uiso 1 1 calc R
C24 C 0.0106(2) 0.0381(2) 0.16505(16) 0.0590(10) Uani 1 1 d .
H24A H 0.0117 0.0671 0.1239 0.071 Uiso 1 1 calc R
H24B H -0.0305 -0.0003 0.1670 0.071 Uiso 1 1 calc R
Cl2 Cl 0.05254(4) 0.30699(4) 0.28766(3) 0.03198(17) Uani 1 1 d .
C21 C 0.01048(17) 0.3648(2) 0.45976(14) 0.0415(8) Uani 1 1 d .
H21A H -0.0372 0.3820 0.4687 0.062 Uiso 1 1 calc R
H21B H 0.0137 0.3439 0.4167 0.062 Uiso 1 1 calc R
H21C H 0.0410 0.4153 0.4653 0.062 Uiso 1 1 calc R
O1 O 0.06540(10) 0.08527(12) 0.26087(9) 0.0335(5) Uani 1 1 d .

loop_
_atom_site_aniso_label
_atom_site_aniso_U_11
_atom_site_aniso_U_22
_atom_site_aniso_U_33
_atom_site_aniso_U_23
_atom_site_aniso_U_13
_atom_site_aniso_U_12
Y 0.02326(14) 0.02033(13) 0.02431(14) 0.00033(11) -0.00183(11) -0.00094(10)
Cl1 0.0399(4) 0.0257(3) 0.0376(4) 0.0055(3) -0.0039(3) 0.0030(3)
C3 0.0326(15) 0.0226(13) 0.0346(15) 0.0016(12) -0.0038(13) -0.0087(12)
O2 0.0273(10) 0.0340(10) 0.0339(11) 0.0049(9) -0.0022(9) -0.0004(8)
C4 0.0326(15) 0.0216(13) 0.0282(14) 0.0018(11) -0.0075(12) 0.0017(11)
C14 0.0327(15) 0.0240(13) 0.0221(14) -0.0047(11) -0.0013(12) -0.0054(12)
N2 0.0279(12) 0.0239(11) 0.0246(12) 0.0001(9) -0.0027(10) -0.0017(9)
N1 0.0263(12) 0.0218(11) 0.0272(12) 0.0023(9) 0.0007(10) -0.0003(9)
C19 0.0379(16) 0.0269(14) 0.0256(15) -0.0030(12) -0.0071(12) -0.0031(12)
C2 0.0260(14) 0.0257(14) 0.0328(16) 0.0068(12) -0.0008(12) 0.0005(11)
C7 0.0229(14) 0.0296(15) 0.0371(16) 0.0037(12) 0.0025(13) -0.0013(12)
C13 0.0315(16) 0.0360(16) 0.0478(18) 0.0074(14) -0.0047(15) 0.0029(13)
C6 0.0249(14) 0.0245(13) 0.0331(15) 0.0005(12) 0.0065(12) -0.0035(11)
C22 0.0469(19) 0.0234(14) 0.0408(17) -0.0049(13) -0.0010(15) -0.0008(13)
C29 0.0385(18) 0.0387(16) 0.0376(17) 0.0091(14) 0.0004(14) -0.0069(14)
C18 0.0496(19) 0.0390(17) 0.0263(15) 0.0030(13) -0.0043(14) -0.0079(15)
C16 0.0364(18) 0.0451(18) 0.0394(18) -0.0107(15) 0.0024(15) 0.0025(14)
C5 0.0444(18) 0.0329(15) 0.0340(16) -0.0034(13) -0.0071(14) -0.0095(14)
C10 0.0367(17) 0.0471(19) 0.0336(17) -0.0026(14) 0.0080(14) -0.0022(15)
C11 0.0271(15) 0.0351(15) 0.0314(16) 0.0028(13) 0.0094(12) 0.0006(12)
C12 0.0451(19) 0.0522(19) 0.0303(17) 0.0076(14) 0.0056(15) 0.0100(16)
C15 0.0347(16) 0.0309(14) 0.0285(15) -0.0062(12) -0.0018(13) 0.0005(13)
C8 0.0333(17) 0.0271(15) 0.054(2) 0.0069(14) 0.0093(15) 0.0045(13)
C23 0.052(2) 0.0413(18) 0.0399(18) -0.0102(15) 0.0006(16) -0.0104(15)
C9 0.0440(19) 0.0363(17) 0.046(2) -0.0087(15) 0.0161(16) 0.0026(14)
C27 0.0281(17) 0.054(2) 0.058(2) -0.0028(17) 0.0009(16) 0.0001(15)
C28 0.0350(19) 0.076(3) 0.047(2) 0.0191(18) 0.0033(15) -0.0046(17)
C17 0.050(2) 0.0527(19) 0.0290(17) -0.0032(15) 0.0100(15) -0.0103(16)
C1 0.0374(18) 0.0364(16) 0.054(2) 0.0017(15) 0.0092(16) -0.0074(14)
C25 0.069(3) 0.068(2) 0.057(2) -0.023(2) -0.037(2) 0.020(2)
C20 0.0447(19) 0.0370(16) 0.0321(16) 0.0047(13) -0.0086(14) 0.0011(14)
C26 0.0276(16) 0.0500(19) 0.047(2) 0.0148(15) -0.0022(14) -0.0022(13)
C24 0.084(3) 0.0439(19) 0.049(2) -0.0081(17) -0.021(2) 0.0026(19)
Cl2 0.0355(4) 0.0258(3) 0.0347(4) 0.0053(3) -0.0002(3) 0.0031(3)
C21 0.0432(19) 0.0362(16) 0.0450(19) -0.0025(14) -0.0011(15) 0.0091(14)
O1 0.0432(12) 0.0264(10) 0.0310(11) -0.0043(8) -0.0090(9) 0.0029(9)

loop_
_atom_type_symbol
_atom_type_description
_atom_type_scat_dispersion_real
_atom_type_scat_dispersion_imag
_atom_type_scat_source
C C 0.0033 0.0016 'International Tables Vol C Tables 4.2.6.8 and 6.1.1.4'
H H 0.0000 0.0000 'International Tables Vol C Tables 4.2.6.8 and 6.1.1.4'
N N 0.0061 0.0033 'International Tables Vol C Tables 4.2.6.8 and 6.1.1.4'
O O 0.0106 0.0060 'International Tables Vol C Tables 4.2.6.8 and 6.1.1.4'
Si Si 0.0817 0.0704 'International Tables Vol C Tables 4.2.6.8 and 6.1.1.4'
Cl Cl 0.1484 0.1585 'International Tables Vol C Tables 4.2.6.8 and 6.1.1.4'
Y Y -2.7962 3.5667 'International Tables Vol C Tables 4.2.6.8 and 6.1.1.4'

loop_
_geom_angle_atom_site_label_1
_geom_angle_atom_site_label_2
_geom_angle_atom_site_label_3
_geom_angle
N1 Y N2 78.51(7)
N1 Y O2 173.79(7)
N2 Y O2 95.34(7)
N1 Y O1 99.18(7)
N2 Y O1 177.59(7)
O2 Y O1 86.96(7)
N1 Y Cl1 96.61(5)
N2 Y Cl1 97.78(5)
O2 Y Cl1 84.97(5)
O1 Y Cl1 83.09(5)
N1 Y Cl2 93.51(5)
N2 Y Cl2 94.47(5)
O2 Y Cl2 86.09(5)
O1 Y Cl2 84.98(5)
Cl1 Y Cl2 165.44(2)
C4 C3 C2 129.5(2)
C26 O2 C29 107.6(2)
C26 O2 Y 127.97(16)
C29 O2 Y 124.32(16)
N2 C4 C3 124.6(2)
N2 C4 C5 119.1(2)
C3 C4 C5 116.2(2)
C15 C14 C19 120.7(2)
C15 C14 N2 120.4(2)
C19 C14 N2 118.9(2)
C4 N2 C14 118.6(2)
C4 N2 Y 126.79(17)
C14 N2 Y 114.53(15)
C2 N1 C6 118.4(2)
C2 N1 Y 127.34(17)
C6 N1 Y 114.16(15)
C18 C19 C14 118.5(3)
C18 C19 C20 120.9(3)
C14 C19 C20 120.6(3)
N1 C2 C3 123.8(2)
N1 C2 C1 119.6(2)
C3 C2 C1 116.6(2)
C8 C7 C6 118.4(3)
C8 C7 C13 120.8(3)
C6 C7 C13 120.8(2)
C11 C6 C7 121.1(2)
C11 C6 N1 120.7(2)
C7 C6 N1 118.1(2)
O1 C22 C23 104.5(2)
O2 C29 C28 106.0(2)
C17 C18 C19 121.4(3)
C17 C16 C15 121.7(3)
C9 C10 C11 121.6(3)
C6 C11 C10 117.9(3)
C6 C11 C12 122.3(3)
C10 C11 C12 119.8(3)
C16 C15 C14 117.8(3)
C16 C15 C21 120.8(3)
C14 C15 C21 121.3(3)
C9 C8 C7 121.0(3)
C22 C23 C24 102.9(3)
C10 C9 C8 119.9(3)
C26 C27 C28 102.7(3)
C27 C28 C29 104.7(2)
C18 C17 C16 119.6(3)
O1 C25 C24 108.4(3)
O2 C26 C27 103.9(2)
C25 C24 C23 105.6(3)
C25 O1 C22 107.0(2)
C25 O1 Y 127.17(17)
C22 O1 Y 125.06(16)

loop_
_geom_bond_atom_site_label_1
_geom_bond_atom_site_label_2
_geom_bond_distance
Y N1 2.334(2)
Y N2 2.348(2)
Y O2 2.3919(18)
Y O1 2.3920(18)
Y Cl1 2.5797(7)
Y Cl2 2.5998(7)
C3 C4 1.393(4)
C3 C2 1.402(4)
O2 C26 1.456(3)
O2 C29 1.465(3)
C4 N2 1.334(3)
C4 C5 1.520(4)
C14 C15 1.402(4)
C14 C19 1.408(4)
C14 N2 1.444(3)
N1 C2 1.333(3)
N1 C6 1.446(3)
C19 C18 1.386(4)
C19 C20 1.510(4)
C2 C1 1.511(4)
C7 C8 1.392(4)
C7 C6 1.408(4)
C7 C13 1.499(4)
C6 C11 1.397(4)
C22 O1 1.460(3)
C22 C23 1.514(4)
C29 C28 1.521(4)
C18 C17 1.371(4)
C16 C17 1.375(4)
C16 C15 1.394(4)
C10 C9 1.374(4)
C10 C11 1.398(4)
C11 C12 1.504(4)
C15 C21 1.506(4)
C8 C9 1.378(4)
C23 C24 1.522(5)
C27 C26 1.497(4)
C27 C28 1.512(5)
C25 O1 1.456(4)
C25 C24 1.474(4)
